data_2228533
loop_
_publ_author_name
'Hamark, Christoffer'
'Landstr\"om, Jens'
'Eriksson, Lars'
'Widmalm, G\"oran'

_publ_section_title
;
 Ethyl
 4,6-<i>O</i>-benzylidene-2-deoxy-<i>N</i>-phthalimido-1-thio-\b-<small>D</small>-glucopyranoside
;
_journal_coeditor_code RZ2504
_journal_issue 12
_journal_name_full 'Acta Crystallographica Section E'
_journal_page_first o3249
_journal_paper_doi 10.1107/S1600536810047070
_journal_volume 66
_journal_year 2010
_chemical_formula_iupac 'C23 H23 N O6 S'
_chemical_formula_moiety 'C23 H23 N O6 S'
_chemical_formula_sum 'C23 H23 N O6 S'
_chemical_formula_weight 441.48
_chemical_name_common
;
Ethyl 4,6-<i>O</i>-benzylidene-2-deoxy-<i>N</i>-phthalimido-1-
thio-\b-D-glucopyranoside
;
_chemical_name_systematic
;ethyl 4,6-<i>O</i>-benzylidene-2-deoxy-<i>N</i>-(1,3-dioxo-2,3-dihydro-
1H-isoindol-2-yl)-1-thio-\b-D-glucopyranoside
;
_space_group_IT_number 19
_symmetry_cell_setting orthorhombic
_symmetry_space_group_name_Hall 'P 2ac 2ab'
_symmetry_space_group_name_H-M 'P 21 21 21'
_atom_sites_solution_hydrogens geom
_atom_sites_solution_primary direct
_atom_sites_solution_secondary difmap
_audit_creation_method SHELXL-97
_cell_angle_alpha 90.00
_cell_angle_beta 90.00
_cell_angle_gamma 90.00
_cell_formula_units_Z 4
_cell_length_a 8.6728(6)
_cell_length_b 9.7583(10)
_cell_length_c 25.3102(15)
_cell_measurement_reflns_used 5000
_cell_measurement_temperature 293(2)
_cell_measurement_theta_max 23.3
_cell_measurement_theta_min 2.4
_cell_volume 2142.0(3)
_computing_cell_refinement 'CELL (Stoe & Cie, 1997)'
_computing_data_collection 'EXPOSE (Stoe & Cie, 1997)'
_computing_data_reduction 'INTEGRATE (Stoe & Cie, 1997)'
_computing_molecular_graphics 'DIAMOND (Brandenburg, 1999)'
_computing_publication_material 'PLATON (Spek, 2009)'
_computing_structure_refinement 'SHELXL97 (Sheldrick, 2008)'
_computing_structure_solution 'SHELXS97 (Sheldrick, 2008)'
_diffrn_ambient_temperature 293(2)
_diffrn_detector_area_resol_mean 6.7
_diffrn_measured_fraction_theta_full 0.960
_diffrn_measured_fraction_theta_max 0.960
_diffrn_measurement_device_type 'Stoe IPDS'
_diffrn_measurement_method '\f scan'
_diffrn_radiation_monochromator graphite
_diffrn_radiation_source 'fine-focus sealed tube'
_diffrn_radiation_type MoK\a
_diffrn_radiation_wavelength 0.71073
_diffrn_reflns_av_R_equivalents 0.1101
_diffrn_reflns_av_sigmaI/netI 0.0933
_diffrn_reflns_limit_h_max 10
_diffrn_reflns_limit_h_min -10
_diffrn_reflns_limit_k_max 11
_diffrn_reflns_limit_k_min -11
_diffrn_reflns_limit_l_max 29
_diffrn_reflns_limit_l_min -29
_diffrn_reflns_number 5120
_diffrn_reflns_theta_full 28.31
_diffrn_reflns_theta_max 25.02
_diffrn_reflns_theta_min 2.24
_diffrn_standards_number 0
_exptl_absorpt_coefficient_mu 0.191
_exptl_absorpt_correction_T_max 0.933
_exptl_absorpt_correction_T_min 0.730
_exptl_absorpt_correction_type numerical
_exptl_absorpt_process_details '(X-RED; Stoe & Cie, 1997)'
_exptl_crystal_colour colourless
_exptl_crystal_density_diffrn 1.369
_exptl_crystal_density_method 'not measured'
_exptl_crystal_description prism
_exptl_crystal_F_000 928
_exptl_crystal_size_max 0.30
_exptl_crystal_size_mid 0.12
_exptl_crystal_size_min 0.05
_refine_diff_density_max 0.205
_refine_diff_density_min -0.274
_refine_ls_abs_structure_details 'Flack (1983), 1544 Friedel pairs'
_refine_ls_abs_structure_Flack -0.07(10)
_refine_ls_extinction_method none
_refine_ls_goodness_of_fit_ref 0.825
_refine_ls_hydrogen_treatment constr
_refine_ls_matrix_type full
_refine_ls_number_parameters 281
_refine_ls_number_reflns 5120
_refine_ls_number_restraints 0
_refine_ls_restrained_S_all 0.825
_refine_ls_R_factor_all 0.1030
_refine_ls_R_factor_gt 0.0359
_refine_ls_shift/su_max 0.000
_refine_ls_shift/su_mean 0.000
_refine_ls_structure_factor_coef Fsqd
_refine_ls_weighting_details 'calc w=1/[\s^2^(Fo^2^)+(0.0371P)^2^] where P=(Fo^2^+2Fc^2^)/3'
_refine_ls_weighting_scheme calc
_refine_ls_wR_factor_gt 0.0766
_refine_ls_wR_factor_ref 0.1100
_reflns_number_gt 2352
_reflns_number_total 3734
_reflns_threshold_expression I>2\s(I)
_cod_data_source_file rz2504.cif
_cod_data_source_block I
_cod_database_code 2228533
_cod_database_fobs_code 2228533

loop_
_symmetry_equiv_pos_as_xyz
'x, y, z'
'-x+1/2, -y, z+1/2'
'x+1/2, -y+1/2, -z'
'-x, y+1/2, -z+1/2'

loop_
_atom_site_type_symbol
_atom_site_label
_atom_site_fract_x
_atom_site_fract_y
_atom_site_fract_z
_atom_site_U_iso_or_equiv
_atom_site_adp_type
_atom_site_calc_flag
_atom_site_refinement_flags
_atom_site_occupancy
_atom_site_disorder_assembly
_atom_site_disorder_group
S S1 0.32966(10) 0.49384(9) 0.89236(3) 0.0598(2) Uani d . 1 . .
C C7 0.4033(4) 0.6664(4) 0.88601(16) 0.0742(11) Uani d . 1 . .
H H7A 0.4218 0.7027 0.9211 0.089 Uiso calc R 1 . .
H H7B 0.5018 0.6626 0.8679 0.089 Uiso calc R 1 . .
C C8 0.2991(6) 0.7648(4) 0.85654(18) 0.0869(13) Uani d . 1 . .
H H8A 0.3469 0.8535 0.8550 0.130 Uiso calc R 1 . .
H H8B 0.2021 0.7719 0.8746 0.130 Uiso calc R 1 . .
H H8C 0.2822 0.7315 0.8213 0.130 Uiso calc R 1 . .
C C1 0.3502(4) 0.4316(3) 0.82624(11) 0.0449(7) Uani d . 1 . .
H H1 0.4327 0.4826 0.8085 0.054 Uiso calc R 1 . .
C C2 0.3910(3) 0.2767(3) 0.82645(11) 0.0438(7) Uani d . 1 . .
H H2 0.3098 0.2297 0.8464 0.053 Uiso calc R 1 . .
C C3 0.3922(3) 0.2146(3) 0.77071(11) 0.0440(7) Uani d . 1 . .
H H3 0.4823 0.2486 0.7513 0.053 Uiso calc R 1 . .
C C4 0.2480(3) 0.2552(3) 0.74190(11) 0.0425(7) Uani d . 1 . .
H H4 0.1591 0.2098 0.7582 0.051 Uiso calc R 1 . .
C C5 0.2252(4) 0.4098(3) 0.74389(12) 0.0475(8) Uani d . 1 . .
H H5 0.3148 0.4557 0.7283 0.057 Uiso calc R 1 . .
O O5 0.2082(2) 0.45149(19) 0.79800(8) 0.0495(5) Uani d . 1 . .
O O3 0.4053(3) 0.0694(2) 0.77736(10) 0.0681(7) Uani d . 1 . .
H H3A 0.3456 0.0306 0.7572 0.102 Uiso calc R 1 . .
O O4 0.2607(2) 0.21320(19) 0.68835(8) 0.0463(5) Uani d . 1 . .
C C9 0.1286(4) 0.2511(3) 0.65856(12) 0.0504(8) Uani d . 1 . .
H H9 0.0378 0.2032 0.6723 0.061 Uiso calc R 1 . .
O O6 0.1033(3) 0.39409(19) 0.66026(8) 0.0576(6) Uani d . 1 . .
C C6 0.0822(4) 0.4450(3) 0.71277(13) 0.0558(8) Uani d . 1 . .
H H6A -0.0077 0.4030 0.7288 0.067 Uiso calc R 1 . .
H H6B 0.0670 0.5435 0.7121 0.067 Uiso calc R 1 . .
C C10 0.1571(4) 0.2085(3) 0.60276(12) 0.0470(7) Uani d . 1 . .
C C11 0.2464(4) 0.2843(3) 0.56915(14) 0.0632(10) Uani d . 1 . .
H H11 0.2842 0.3687 0.5804 0.076 Uiso calc R 1 . .
C C12 0.2818(5) 0.2385(4) 0.51886(15) 0.0731(10) Uani d . 1 . .
H H12 0.3437 0.2910 0.4967 0.088 Uiso calc R 1 . .
C C13 0.2247(5) 0.1146(3) 0.50192(15) 0.0688(10) Uani d . 1 . .
H H13 0.2474 0.0830 0.4681 0.083 Uiso calc R 1 . .
C C14 0.1343(5) 0.0382(3) 0.53503(15) 0.0699(10) Uani d . 1 . .
H H14 0.0957 -0.0458 0.5237 0.084 Uiso calc R 1 . .
C C15 0.1001(4) 0.0850(3) 0.58515(14) 0.0594(9) Uani d . 1 . .
H H15 0.0379 0.0326 0.6072 0.071 Uiso calc R 1 . .
N N2 0.5361(3) 0.2509(2) 0.85380(9) 0.0438(6) Uani d . 1 . .
C C21 0.5417(4) 0.1857(3) 0.90323(12) 0.0455(7) Uani d . 1 . .
O O22 0.4289(3) 0.1431(2) 0.92638(9) 0.0658(7) Uani d . 1 . .
C C23 0.7059(4) 0.1797(3) 0.91881(12) 0.0447(7) Uani d . 1 . .
C C24 0.7748(4) 0.1282(3) 0.96358(13) 0.0545(8) Uani d . 1 . .
H H24 0.7167 0.0916 0.9911 0.065 Uiso calc R 1 . .
C C25 0.9354(4) 0.1333(3) 0.96599(14) 0.0589(9) Uani d . 1 . .
H H25 0.9859 0.0994 0.9957 0.071 Uiso calc R 1 . .
C C26 1.0203(4) 0.1878(4) 0.92502(15) 0.0598(9) Uani d . 1 . .
H H26 1.1273 0.1871 0.9271 0.072 Uiso calc R 1 . .
C C27 0.9503(4) 0.2434(3) 0.88077(12) 0.0528(8) Uani d . 1 . .
H H27 1.0077 0.2830 0.8537 0.063 Uiso calc R 1 . .
C C28 0.7922(3) 0.2375(3) 0.87864(11) 0.0446(7) Uani d . 1 . .
C C29 0.6829(4) 0.2885(3) 0.83770(12) 0.0468(7) Uani d . 1 . .
O O30 0.7131(3) 0.3513(2) 0.79655(9) 0.0606(6) Uani d . 1 . .

loop_
_atom_site_aniso_label
_atom_site_aniso_U_11
_atom_site_aniso_U_22
_atom_site_aniso_U_33
_atom_site_aniso_U_12
_atom_site_aniso_U_13
_atom_site_aniso_U_23
S1 0.0730(6) 0.0708(5) 0.0354(5) 0.0043(4) 0.0044(4) -0.0071(4)
C7 0.063(2) 0.092(3) 0.068(3) -0.021(2) 0.005(2) -0.033(2)
C8 0.114(4) 0.069(2) 0.078(3) -0.014(2) -0.005(3) 0.000(2)
C1 0.0474(19) 0.0512(16) 0.0360(18) 0.0038(13) 0.0010(14) -0.0006(13)
C2 0.0416(17) 0.0561(17) 0.0338(18) 0.0013(13) 0.0009(13) 0.0043(13)
C3 0.0504(18) 0.0451(16) 0.0364(18) 0.0125(13) -0.0011(13) 0.0021(12)
C4 0.0486(17) 0.0449(15) 0.0340(18) 0.0057(13) 0.0002(12) 0.0043(13)
C5 0.060(2) 0.0466(16) 0.0355(19) 0.0066(14) 0.0006(15) -0.0020(12)
O5 0.0534(13) 0.0574(12) 0.0377(13) 0.0118(9) -0.0016(10) -0.0038(9)
O3 0.0912(19) 0.0507(12) 0.0624(18) 0.0218(12) -0.0265(13) -0.0069(10)
O4 0.0524(12) 0.0512(11) 0.0352(13) 0.0086(9) -0.0091(9) -0.0031(8)
C9 0.057(2) 0.0474(17) 0.047(2) 0.0087(15) -0.0077(15) 0.0031(13)
O6 0.0801(16) 0.0517(13) 0.0410(14) 0.0189(11) -0.0137(11) -0.0019(9)
C6 0.063(2) 0.0601(19) 0.044(2) 0.0174(16) -0.0084(16) 0.0004(14)
C10 0.0546(18) 0.0479(16) 0.0385(19) 0.0018(14) -0.0114(15) 0.0027(13)
C11 0.089(3) 0.0551(19) 0.046(2) -0.0067(18) -0.0045(18) 0.0008(15)
C12 0.096(3) 0.073(2) 0.050(3) -0.008(2) 0.001(2) 0.0095(18)
C13 0.095(3) 0.068(2) 0.043(2) 0.011(2) -0.013(2) -0.0061(17)
C14 0.096(3) 0.060(2) 0.054(3) -0.0034(19) -0.014(2) -0.0097(17)
C15 0.066(2) 0.0569(19) 0.055(2) -0.0103(17) -0.0049(18) 0.0005(15)
N2 0.0399(14) 0.0605(15) 0.0311(15) -0.0018(12) -0.0001(11) 0.0039(11)
C21 0.0474(19) 0.0567(17) 0.0324(19) -0.0021(14) 0.0028(14) 0.0055(12)
O22 0.0535(14) 0.0927(17) 0.0513(15) -0.0082(12) 0.0001(12) 0.0279(12)
C23 0.0504(19) 0.0476(15) 0.0361(18) 0.0017(14) -0.0011(14) 0.0023(13)
C24 0.059(2) 0.066(2) 0.038(2) 0.0025(16) -0.0042(16) 0.0088(15)
C25 0.058(2) 0.072(2) 0.047(2) 0.0102(17) -0.0126(18) 0.0021(16)
C26 0.0464(19) 0.074(2) 0.059(2) 0.0033(17) -0.0078(17) -0.0069(18)
C27 0.055(2) 0.0589(19) 0.045(2) -0.0040(16) -0.0001(15) -0.0058(14)
C28 0.0436(17) 0.0522(16) 0.0379(19) -0.0018(14) 0.0003(13) -0.0043(13)
C29 0.0509(19) 0.0556(18) 0.0339(19) -0.0004(14) 0.0025(14) -0.0011(13)
O30 0.0596(14) 0.0801(15) 0.0423(14) -0.0080(11) 0.0040(11) 0.0159(11)

loop_
_atom_type_symbol
_atom_type_description
_atom_type_scat_dispersion_real
_atom_type_scat_dispersion_imag
_atom_type_scat_source
C C 0.0033 0.0016 'International Tables Vol C Tables 4.2.6.8 and 6.1.1.4'
H H 0.0000 0.0000 'International Tables Vol C Tables 4.2.6.8 and 6.1.1.4'
N N 0.0061 0.0033 'International Tables Vol C Tables 4.2.6.8 and 6.1.1.4'
O O 0.0106 0.0060 'International Tables Vol C Tables 4.2.6.8 and 6.1.1.4'
S S 0.1246 0.1234 'International Tables Vol C Tables 4.2.6.8 and 6.1.1.4'

loop_
_geom_angle_atom_site_label_1
_geom_angle_atom_site_label_2
_geom_angle_atom_site_label_3
_geom_angle_site_symmetry_1
_geom_angle_site_symmetry_3
_geom_angle
_geom_angle_publ_flag
C1 S1 C7 . . 101.41(16) ?
C8 C7 S1 . . 115.0(3) ?
C8 C7 H7A . . 108.5 ?
S1 C7 H7A . . 108.5 ?
C8 C7 H7B . . 108.5 ?
S1 C7 H7B . . 108.5 ?
H7A C7 H7B . . 107.5 ?
C7 C8 H8A . . 109.5 ?
C7 C8 H8B . . 109.5 ?
H8A C8 H8B . . 109.5 ?
C7 C8 H8C . . 109.5 ?
H8A C8 H8C . . 109.5 ?
H8B C8 H8C . . 109.5 ?
O5 C1 C2 . . 109.2(2) ?
O5 C1 S1 . . 109.53(19) ?
C2 C1 S1 . . 110.5(2) ?
O5 C1 H1 . . 109.2 ?
C2 C1 H1 . . 109.2 ?
S1 C1 H1 . . 109.2 ?
N2 C2 C3 . . 111.2(2) ?
N2 C2 C1 . . 111.5(2) ?
C3 C2 C1 . . 112.5(2) ?
N2 C2 H2 . . 107.1 ?
C3 C2 H2 . . 107.1 ?
C1 C2 H2 . . 107.1 ?
O3 C3 C4 . . 112.6(2) ?
O3 C3 C2 . . 106.5(2) ?
C4 C3 C2 . . 109.6(2) ?
O3 C3 H3 . . 109.4 ?
C4 C3 H3 . . 109.4 ?
C2 C3 H3 . . 109.4 ?
O4 C4 C3 . . 108.8(2) ?
O4 C4 C5 . . 109.1(2) ?
C3 C4 C5 . . 110.7(2) ?
O4 C4 H4 . . 109.4 ?
C3 C4 H4 . . 109.4 ?
C5 C4 H4 . . 109.4 ?
O5 C5 C6 . . 110.4(3) ?
O5 C5 C4 . . 109.0(2) ?
C6 C5 C4 . . 108.3(3) ?
O5 C5 H5 . . 109.7 ?
C6 C5 H5 . . 109.7 ?
C4 C5 H5 . . 109.7 ?
C5 O5 C1 . . 110.4(2) ?
C3 O3 H3A . . 109.5 ?
C4 O4 C9 . . 111.6(2) ?
O6 C9 O4 . . 111.5(2) ?
O6 C9 C10 . . 109.3(2) ?
O4 C9 C10 . . 107.2(2) ?
O6 C9 H9 . . 109.6 ?
O4 C9 H9 . . 109.6 ?
C10 C9 H9 . . 109.6 ?
C9 O6 C6 . . 113.0(2) ?
O6 C6 C5 . . 107.5(3) ?
O6 C6 H6A . . 110.2 ?
C5 C6 H6A . . 110.2 ?
O6 C6 H6B . . 110.2 ?
C5 C6 H6B . . 110.2 ?
H6A C6 H6B . . 108.5 ?
C11 C10 C15 . . 118.4(3) ?
C11 C10 C9 . . 122.1(3) ?
C15 C10 C9 . . 119.4(3) ?
C10 C11 C12 . . 121.5(3) ?
C10 C11 H11 . . 119.3 ?
C12 C11 H11 . . 119.3 ?
C13 C12 C11 . . 119.4(4) ?
C13 C12 H12 . . 120.3 ?
C11 C12 H12 . . 120.3 ?
C14 C13 C12 . . 119.6(4) ?
C14 C13 H13 . . 120.2 ?
C12 C13 H13 . . 120.2 ?
C13 C14 C15 . . 120.3(3) ?
C13 C14 H14 . . 119.8 ?
C15 C14 H14 . . 119.8 ?
C10 C15 C14 . . 120.7(3) ?
C10 C15 H15 . . 119.7 ?
C14 C15 H15 . . 119.7 ?
C29 N2 C21 . . 110.5(2) ?
C29 N2 C2 . . 127.4(2) ?
C21 N2 C2 . . 122.1(2) ?
O22 C21 N2 . . 123.9(3) ?
O22 C21 C23 . . 129.3(3) ?
N2 C21 C23 . . 106.8(2) ?
C24 C23 C28 . . 121.3(3) ?
C24 C23 C21 . . 130.7(3) ?
C28 C23 C21 . . 108.0(3) ?
C23 C24 C25 . . 117.2(3) ?
C23 C24 H24 . . 121.4 ?
C25 C24 H24 . . 121.4 ?
C26 C25 C24 . . 120.9(3) ?
C26 C25 H25 . . 119.5 ?
C24 C25 H25 . . 119.5 ?
C25 C26 C27 . . 121.7(3) ?
C25 C26 H26 . . 119.1 ?
C27 C26 H26 . . 119.1 ?
C28 C27 C26 . . 116.9(3) ?
C28 C27 H27 . . 121.5 ?
C26 C27 H27 . . 121.5 ?
C27 C28 C23 . . 121.9(3) ?
C27 C28 C29 . . 130.4(3) ?
C23 C28 C29 . . 107.6(3) ?
O30 C29 N2 . . 125.0(3) ?
O30 C29 C28 . . 128.1(3) ?
N2 C29 C28 . . 106.9(2) ?

loop_
_geom_bond_atom_site_label_1
_geom_bond_atom_site_label_2
_geom_bond_site_symmetry_2
_geom_bond_distance
_geom_bond_publ_flag
S1 C1 . 1.789(3) ?
S1 C7 . 1.808(4) ?
C7 C8 . 1.515(6) ?
C7 H7A . 0.9700 ?
C7 H7B . 0.9700 ?
C8 H8A . 0.9600 ?
C8 H8B . 0.9600 ?
C8 H8C . 0.9600 ?
C1 O5 . 1.437(4) ?
C1 C2 . 1.553(4) ?
C1 H1 . 0.9800 ?
C2 N2 . 1.458(4) ?
C2 C3 . 1.535(4) ?
C2 H2 . 0.9800 ?
C3 O3 . 1.431(3) ?
C3 C4 . 1.501(4) ?
C3 H3 . 0.9800 ?
C4 O4 . 1.420(3) ?
C4 C5 . 1.523(4) ?
C4 H4 . 0.9800 ?
C5 O5 . 1.436(4) ?
C5 C6 . 1.509(4) ?
C5 H5 . 0.9800 ?
O3 H3A . 0.8200 ?
O4 C9 . 1.420(4) ?
C9 O6 . 1.413(3) ?
C9 C10 . 1.493(4) ?
C9 H9 . 0.9800 ?
O6 C6 . 1.430(4) ?
C6 H6A . 0.9700 ?
C6 H6B . 0.9700 ?
C10 C11 . 1.368(5) ?
C10 C15 . 1.376(4) ?
C11 C12 . 1.384(5) ?
C11 H11 . 0.9300 ?
C12 C13 . 1.374(5) ?
C12 H12 . 0.9300 ?
C13 C14 . 1.369(5) ?
C13 H13 . 0.9300 ?
C14 C15 . 1.381(5) ?
C14 H14 . 0.9300 ?
C15 H15 . 0.9300 ?
N2 C29 . 1.387(4) ?
N2 C21 . 1.404(4) ?
C21 O22 . 1.214(4) ?
C21 C23 . 1.479(4) ?
C23 C24 . 1.376(4) ?
C23 C28 . 1.383(4) ?
C24 C25 . 1.395(5) ?
C24 H24 . 0.9300 ?
C25 C26 . 1.378(5) ?
C25 H25 . 0.9300 ?
C26 C27 . 1.385(5) ?
C26 H26 . 0.9300 ?
C27 C28 . 1.373(5) ?
C27 H27 . 0.9300 ?
C28 C29 . 1.490(4) ?
C29 O30 . 1.236(4) ?

loop_
_geom_hbond_atom_site_label_D
_geom_hbond_atom_site_label_H
_geom_hbond_atom_site_label_A
_geom_hbond_site_symmetry_D
_geom_hbond_site_symmetry_H
_geom_hbond_site_symmetry_A
_geom_hbond_distance_DH
_geom_hbond_distance_HA
_geom_hbond_distance_DA
_geom_hbond_angle_DHA
_geom_hbond_publ_flag
O3 H3A O30 . . 4_646 0.82 2.27 3.014(3) 150 yes
C14 H14 Cg . . 4_646 0.93 2.98 3.613(3) 126 yes

loop_
_geom_torsion_atom_site_label_1
_geom_torsion_atom_site_label_2
_geom_torsion_atom_site_label_3
_geom_torsion_atom_site_label_4
_geom_torsion_site_symmetry_1
_geom_torsion_site_symmetry_2
_geom_torsion_site_symmetry_3
_geom_torsion_site_symmetry_4
_geom_torsion
_geom_torsion_publ_flag
C7 S1 C1 H1 . . . . 25.4 ?
C1 S1 C7 C8 . . . . 72.3(3) ?
C7 S1 C1 O5 . . . . -94.1(2) ?
C7 S1 C1 C2 . . . . 145.6(2) ?
O5 C1 C2 N2 . . . . 178.9(2) ?
S1 C1 C2 N2 . . . . -60.6(3) ?
O5 C1 C2 C3 . . . . 53.1(3) ?
S1 C1 C2 C3 . . . . 173.7(2) ?
N2 C2 C3 O3 . . . . 63.6(3) ?
C1 C2 C3 O3 . . . . -170.5(2) ?
N2 C2 C3 C4 . . . . -174.3(2) ?
C1 C2 C3 C4 . . . . -48.4(3) ?
O3 C3 C4 O4 . . . . -69.7(3) ?
C2 C3 C4 O4 . . . . 172.0(2) ?
O3 C3 C4 C5 . . . . 170.4(2) ?
C2 C3 C4 C5 . . . . 52.1(3) ?
O4 C4 C5 O5 . . . . 178.5(2) ?
C3 C4 C5 O5 . . . . -61.8(3) ?
O4 C4 C5 C6 . . . . 58.2(3) ?
C3 C4 C5 C6 . . . . 178.0(3) ?
C6 C5 O5 C1 . . . . -173.8(2) ?
C4 C5 O5 C1 . . . . 67.3(3) ?
C2 C1 O5 C5 . . . . -62.4(3) ?
S1 C1 O5 C5 . . . . 176.51(19) ?
C3 C4 O4 C9 . . . . -178.8(2) ?
C5 C4 O4 C9 . . . . -57.9(3) ?
C4 O4 C9 O6 . . . . 57.8(3) ?
C4 O4 C9 C10 . . . . 177.3(2) ?
O4 C9 O6 C6 . . . . -58.9(3) ?
C10 C9 O6 C6 . . . . -177.2(3) ?
C9 O6 C6 C5 . . . . 58.9(3) ?
O5 C5 C6 O6 . . . . -176.8(2) ?
C4 C5 C6 O6 . . . . -57.5(3) ?
O6 C9 C10 C11 . . . . 41.1(4) ?
O4 C9 C10 C11 . . . . -79.8(3) ?
O6 C9 C10 C15 . . . . -143.0(3) ?
O4 C9 C10 C15 . . . . 96.1(3) ?
C15 C10 C11 C12 . . . . -1.1(5) ?
C9 C10 C11 C12 . . . . 174.9(3) ?
C10 C11 C12 C13 . . . . 0.7(6) ?
C11 C12 C13 C14 . . . . -0.3(6) ?
C12 C13 C14 C15 . . . . 0.2(6) ?
C11 C10 C15 C14 . . . . 0.9(5) ?
C9 C10 C15 C14 . . . . -175.1(3) ?
C13 C14 C15 C10 . . . . -0.5(6) ?
C3 C2 N2 C29 . . . . 58.1(4) ?
C1 C2 N2 C29 . . . . -68.4(4) ?
C3 C2 N2 C21 . . . . -124.5(3) ?
C1 C2 N2 C21 . . . . 109.0(3) ?
C29 N2 C21 O22 . . . . 179.7(3) ?
C2 N2 C21 O22 . . . . 1.9(5) ?
C29 N2 C21 C23 . . . . -1.2(3) ?
C2 N2 C21 C23 . . . . -179.0(2) ?
O22 C21 C23 C24 . . . . -1.8(6) ?
N2 C21 C23 C24 . . . . 179.1(3) ?
O22 C21 C23 C28 . . . . 177.8(3) ?
N2 C21 C23 C28 . . . . -1.2(3) ?
C28 C23 C24 C25 . . . . -1.8(5) ?
C21 C23 C24 C25 . . . . 177.8(3) ?
C23 C24 C25 C26 . . . . 0.0(5) ?
C24 C25 C26 C27 . . . . 2.1(5) ?
C25 C26 C27 C28 . . . . -2.3(5) ?
C26 C27 C28 C23 . . . . 0.4(5) ?
C26 C27 C28 C29 . . . . 179.1(3) ?
C24 C23 C28 C27 . . . . 1.6(5) ?
C21 C23 C28 C27 . . . . -178.1(3) ?
C24 C23 C28 C29 . . . . -177.3(3) ?
C21 C23 C28 C29 . . . . 3.0(3) ?
C21 N2 C29 O30 . . . . -177.7(3) ?
C2 N2 C29 O30 . . . . 0.0(5) ?
C21 N2 C29 C28 . . . . 3.0(3) ?
C2 N2 C29 C28 . . . . -179.4(3) ?
C27 C28 C29 O30 . . . . -1.9(5) ?
C23 C28 C29 O30 . . . . 177.0(3) ?
C27 C28 C29 N2 . . . . 177.4(3) ?
C23 C28 C29 N2 . . . . -3.7(3) ?

loop_
_cod_related_entry_id
_cod_related_entry_database
_cod_related_entry_code
1 ChemSpider 9537641
